data_2004435
loop_
_publ_author_name
'Ojala, W. H.'
'Gleason, W. B.'
'Connelly, M. P. E.'
'Wallis, R. R.'
'Kremer, J. J.'

_publ_section_title
;Polymerizable Methacrylate Carbohydrate Derivatives:
 1,2:3,4-Di-<i>O</i>-isopropylidene-6-<i>O</i>-methacryloyl-\a-<small>D</small>-galactopyranose
 and
 1,2:5,6-Di-<i>O</i>-isopropylidene-3-<i>O</i>-methacryloyl-\a-<small>D</small>-glucofuranose
;
_journal_issue 1
_journal_name_full 'Acta Crystallographica Section C'
_journal_page_first 155
_journal_page_last 158
_journal_paper_doi 10.1107/S0108270195009991
_journal_volume 52
_journal_year 1996
_chemical_formula_sum 'C16 H24 O7'
_chemical_formula_weight 328.35
_chemical_melting_point .37E-37
_chemical_name_systematic
;
1,2:5,6-di-O-isopropylidene-3-O-methacryloyl-a-D-glucofuranose
;
_space_group_IT_number 4
_symmetry_cell_setting monoclinic
_symmetry_space_group_name_Hall 'P 2yb'
_symmetry_space_group_name_H-M 'P 1 21 1'
_audit_creation_method SHELXL
_cell_angle_alpha 90.00
_cell_angle_beta 97.148(15)
_cell_angle_gamma 90.00
_cell_formula_units_Z 2
_cell_length_a 7.275(2)
_cell_length_b 8.945(2)
_cell_length_c 13.486(2)
_cell_measurement_reflns_used 25
_cell_measurement_temperature 173(2)
_cell_measurement_theta_max 25
_cell_measurement_theta_min 23
_cell_volume 870.8(3)
_computing_cell_refinement 'AFC6 S control software'
_computing_data_collection 'AFC6 S control software (Molecular Structure Corporation, 1988)'
_computing_data_reduction 'TEXSAN (Molecular Structure Corporation, 1990)'
_computing_molecular_graphics 'ORTEP (Johnson, 1965); PLUTON (Spek, 1992)'
_computing_publication_material SHELXL93
_computing_structure_refinement 'SHELXL93 (Sheldrick, 1993)'
_computing_structure_solution 'SHELXS86 (Sheldrick, 1985)'
_diffrn_ambient_temperature 173(2)
_diffrn_measurement_device 'Rigaku AFC6 S'
_diffrn_measurement_method \q-2\q
_diffrn_radiation_monochromator graphite
_diffrn_radiation_source 'fine-focus sealed tube'
_diffrn_radiation_type CuK\a
_diffrn_radiation_wavelength 1.54178
_diffrn_reflns_av_R_equivalents 0.0172
_diffrn_reflns_av_sigmaI/netI 0.0247
_diffrn_reflns_limit_h_max '8; -8 \\rightarrow 0'
_diffrn_reflns_limit_h_min 0
_diffrn_reflns_limit_k_max '10; -10 \\rightarrow 0'
_diffrn_reflns_limit_k_min 0
_diffrn_reflns_limit_l_max '16; -16 \\rightarrow 0'
_diffrn_reflns_limit_l_min -16
_diffrn_reflns_number 3789
_diffrn_reflns_theta_max 69.93
_diffrn_reflns_theta_min 3.30
_diffrn_standards_decay_% -2.7
_diffrn_standards_interval_count 150
_diffrn_standards_number 3
_exptl_absorpt_coefficient_mu 0.823
_exptl_absorpt_correction_T_max 1.00
_exptl_absorpt_correction_T_min 0.78
_exptl_absorpt_correction_type '\y scans (North, Phillips & Mathews, 1968)'
_exptl_crystal_colour colorless
_exptl_crystal_density_diffrn 1.252
_exptl_crystal_description prism
_exptl_crystal_F_000 352
_exptl_crystal_size_max 0.50
_exptl_crystal_size_mid 0.45
_exptl_crystal_size_min 0.10
_refine_diff_density_max 0.199
_refine_diff_density_min -0.261
_refine_ls_abs_structure_details 'Flack H D (1983)'
_refine_ls_abs_structure_Flack -0.01(17)
_refine_ls_extinction_method none
_refine_ls_goodness_of_fit_all 1.071
_refine_ls_goodness_of_fit_obs 1.022
_refine_ls_hydrogen_treatment 'H atoms treated using riding model'
_refine_ls_matrix_type full
_refine_ls_number_parameters 223
_refine_ls_number_reflns 3290
_refine_ls_number_restraints 10
_refine_ls_restrained_S_all 1.081
_refine_ls_restrained_S_obs 1.034
_refine_ls_R_factor_all 0.0414
_refine_ls_R_factor_obs 0.0364
_refine_ls_shift/esd_max 0.001
_refine_ls_shift/esd_mean 0.000
_refine_ls_structure_factor_coef Fsqd
_refine_ls_weighting_details 'w=1/[\s^2^(Fo^2^)+(0.0573P)^2^+0.1917P] where P=(Fo^2^+2Fc^2^)/3'
_refine_ls_weighting_scheme calc
_refine_ls_wR_factor_all 0.1043
_refine_ls_wR_factor_obs 0.0949
_reflns_number_observed 3013
_reflns_number_total 3290
_reflns_observed_criterion >2sigma(I)
_cod_data_source_file sx1002.cif
_cod_data_source_block II
_cod_depositor_comments
;
The following automatic conversions were performed:

'_refine_ls_weighting_scheme' value 'calc
w=1/[\s^2^(Fo^2^)+(0.0573P)^2^+0.1917P] where P=(Fo^2^+2Fc^2^)/3' was
changed to 'calc'. New tag '_refine_ls_weighting_details' was
created. The value of the new tag was set to
'w=1/[\s^2^(Fo^2^)+(0.0573P)^2^+0.1917P] where P=(Fo^2^+2Fc^2^)/3'.

Automatic conversion script
Id: cif_fix_values 3143 2015-03-26 13:38:13Z robertas 
;
_cod_original_cell_volume 870.7(3)
_cod_original_sg_symbol_H-M 'P 21'
_cod_database_code 2004435

loop_
_symmetry_equiv_pos_as_xyz
'x, y, z'
'-x, y+1/2, -z'

loop_
_atom_site_aniso_label
_atom_site_aniso_U_11
_atom_site_aniso_U_22
_atom_site_aniso_U_33
_atom_site_aniso_U_12
_atom_site_aniso_U_13
_atom_site_aniso_U_23
O1 0.0350(7) 0.0260(7) 0.0370(7) 0.0028(5) -0.0057(6) -0.0034(6)
O2 0.0401(7) 0.0302(7) 0.0316(7) 0.0114(6) -0.0063(5) -0.0049(6)
O3 0.0262(6) 0.0277(7) 0.0350(7) 0.0008(5) -0.0010(5) -0.0013(5)
O4 0.0368(7) 0.0237(6) 0.0293(6) 0.0062(5) 0.0018(5) -0.0011(5)
O5 0.0654(10) 0.0335(7) 0.0270(7) 0.0044(7) 0.0021(6) 0.0027(6)
O7 0.0440(8) 0.0279(8) 0.0588(10) 0.0010(6) -0.0036(7) -0.0028(7)
C1 0.0304(9) 0.0272(9) 0.0261(8) 0.0029(7) 0.0022(7) 0.0010(7)
C2 0.0321(9) 0.0253(9) 0.0269(8) 0.0008(7) -0.0003(7) 0.0018(7)
C3 0.0253(8) 0.0278(9) 0.0274(8) 0.0022(7) 0.0021(7) -0.0006(8)
C4 0.0266(8) 0.0277(9) 0.0269(8) 0.0019(7) 0.0010(6) 0.0010(7)
C5 0.0357(9) 0.0273(9) 0.0284(9) 0.0019(8) -0.0015(7) 0.0043(7)
C6 0.0548(12) 0.0278(10) 0.0320(10) -0.0004(9) -0.0005(8) 0.0055(8)
C7 0.0363(9) 0.0298(10) 0.0272(8) -0.0025(8) 0.0026(7) -0.0010(7)
C8 0.0334(9) 0.0403(11) 0.0297(9) -0.0054(9) 0.0007(7) -0.0040(8)
C9 0.0323(10) 0.0506(13) 0.0449(12) -0.0007(10) -0.0025(9) 0.0015(10)
C10 0.0471(13) 0.053(2) 0.064(2) -0.0139(11) -0.0092(11) 0.0054(12)
C11 0.0360(10) 0.0237(9) 0.0284(9) 0.0041(7) -0.0031(7) 0.0011(7)
C12 0.0368(11) 0.0418(12) 0.0492(12) 0.0057(9) 0.0012(9) 0.0055(10)
C13 0.0491(11) 0.0370(12) 0.0332(10) -0.0072(9) -0.0068(8) 0.0088(9)
C14 0.093(2) 0.0410(13) 0.0310(11) 0.0065(13) 0.0025(11) 0.0110(10)
O6A 0.086(2) 0.0290(10) 0.0343(10) -0.0024(11) 0.0042(10) 0.0081(8)
C15A 0.173(5) 0.055(2) 0.061(3) 0.013(3) -0.059(3) 0.011(2)
C16A 0.137(5) 0.096(4) 0.123(5) 0.029(4) 0.089(4) 0.048(4)

loop_
_atom_site_label
_atom_site_occupancy
_atom_site_fract_x
_atom_site_fract_y
_atom_site_fract_z
_atom_site_U_iso_or_equiv
_atom_site_thermal_displace_type
_atom_site_calc_flag
_atom_site_refinement_flags
_atom_site_disorder_group
_atom_site_type_symbol
O1 1 1.3027(2) .9600 1.01990(10) .0335(3) Uani d . . O
O2 1 1.2883(2) .7425(2) .93370(10) .0349(3) Uani d . . O
O3 1 .8566(2) .8414(2) .78337(10) .0300(3) Uani d . . O
O4 1 1.0733(2) 1.0619(2) .90532(10) .0301(3) Uani d . . O
O5 1 1.0766(2) 1.0511(2) .63693(11) .0423(4) Uani d D . O
O7 1 .8637(2) .5917(2) .77170(13) .0444(4) Uani d . . O
C1 1 1.1151(3) .9485(2) .97684(13) .0280(4) Uani d . . C
H1 1 1.0289(3) .9508(2) 1.02904(13) .034 Uiso calc R . H
C2 1 1.1042(3) .7984(3) .92074(13) .0285(4) Uani d . . C
H2 1 1.0132(3) .7275(3) .94484(13) .034 Uiso calc R . H
C3 1 1.0542(2) .8422(2) .81129(13) .0269(4) Uani d . . C
H3 1 1.1198(2) .7787(2) .76576(13) .032 Uiso calc R . H
C4 1 1.1179(2) 1.0047(3) .81128(14) .0273(4) Uani d . . C
H4 1 1.2551(2) 1.0079(3) .81075(14) .033 Uiso calc R . H
C5 1 1.0258(3) 1.1049(3) .72954(14) .0309(4) Uani d . . C
H5 1 .8882(3) 1.1024(3) .72857(14) .037 Uiso calc R . H
C6 1 1.0955(3) 1.2661(3) .73316(15) .0387(5) Uani d D . C
H6A 1 1.0209(3) 1.3302(3) .77274(15) .046 Uiso calc R 1 H
H6B 1 1.2273(3) 1.2718(3) .76203(15) .046 Uiso calc R 1 H
C7 1 .7793(3) .7064(3) .76100(13) .0312(4) Uani d . . C
C8 1 .5782(3) .7189(3) .72015(14) .0347(4) Uani d . . C
C9 1 .5085(3) .8475(3) .6863(2) .0432(5) Uani d . . C
H9A 1 .3820(3) .8538(3) .6588(2) .052 Uiso calc R . H
H9B 1 .5846(3) .9341(3) .6895(2) .052 Uiso calc R . H
C10 1 .4717(3) .5766(3) .7189(2) .0559(7) Uani d . . C
H10A 1 .464(3) .5442(13) .7876(2) .084 Uiso calc R . H
H10B 1 .5346(16) .4996(7) .6839(14) .084 Uiso calc R . H
H10C 1 .3466(10) .5923(7) .6843(14) .084 Uiso calc R . H
C11 1 1.3872(3) .8161(2) 1.01820(13) .0300(4) Uani d . . C
C12 1 1.5856(3) .8357(3) 1.0004(2) .0429(5) Uani d . . C
H12A 1 1.5901(3) .8859(18) .9362(6) .064 Uiso calc R . H
H12B 1 1.6452(7) .7376(3) .9993(13) .064 Uiso calc R . H
H12C 1 1.6508(7) .8965(17) 1.0542(7) .064 Uiso calc R . H
C13 1 1.3643(3) .7313(3) 1.11367(15) .0407(5) Uani d . . C
H13A 1 1.426(2) .6341(9) 1.1128(6) .061 Uiso calc R . H
H13B 1 1.2321(3) .7162(18) 1.1182(7) .061 Uiso calc R . H
H13C 1 1.420(2) .7891(10) 1.1715(2) .061 Uiso calc R . H
C14 1 1.0924(4) 1.1779(3) .5733(2) .0553(6) Uani d D . C
O6A .814(7) 1.0721(5) 1.3084(3) .63104(14) .0499(9) Uani d PD 1 O
C15A .814(7) .9428(9) 1.1782(5) .4874(4) .103(2) Uani d PD 1 C
H15A .814(7) .9547(9) 1.0895(5) .4461(4) .154 Uiso calc PR 1 H
H15B .814(7) .9532(9) 1.2684(5) .4472(4) .154 Uiso calc PR 1 H
H15C .814(7) .8219(9) 1.1770(5) .5124(4) .154 Uiso calc PR 1 H
C16A .814(7) 1.2874(8) 1.1791(7) .5416(5) .113(3) Uani d PD 1 C
H16A .814(7) 1.3046(8) 1.0898(7) .5017(5) .169 Uiso calc PR 1 H
H16B .814(7) 1.3795(8) 1.1796(7) .6012(5) .169 Uiso calc PR 1 H
H16C .814(7) 1.3030(8) 1.2687(7) .5017(5) .169 Uiso calc PR 1 H
O6B .186(7) 1.1777(16) 1.2772(13) .6440(6) .050(3) Uiso d PD 2 O
C15B .186(7) .8917(16) 1.214(3) .5337(18) .087(7) Uiso d PD 2 C
H15D .186(7) .8439(16) 1.138(3) .4847(18) .130 Uiso calc PR 2 H
H15E .186(7) .8857(16) 1.313(3) .5017(18) .130 Uiso calc PR 2 H
H15F .186(7) .8167(16) 1.215(3) .5892(18) .130 Uiso calc PR 2 H
C16B .186(7) 1.197(3) 1.121(2) .4913(12) .073(5) Uiso d PD 2 C
H16D .186(7) 1.119(3) 1.051(2) .4493(12) .110 Uiso calc PR 2 H
H16E .186(7) 1.310(3) 1.071(2) .5209(12) .110 Uiso calc PR 2 H
H16F .186(7) 1.230(3) 1.205(2) .4504(12) .110 Uiso calc PR 2 H

loop_
_atom_type_symbol
_atom_type_description
_atom_type_scat_dispersion_real
_atom_type_scat_dispersion_imag
_atom_type_scat_source
C C 0.0181 0.0091 'International Tables Vol C Tables 4.2.6.8 and 6.1.1.4'
H H 0.0000 0.0000 'International Tables Vol C Tables 4.2.6.8 and 6.1.1.4'
O O 0.0492 0.0322 'International Tables Vol C Tables 4.2.6.8 and 6.1.1.4'

loop_
_geom_angle_atom_site_label_1
_geom_angle_atom_site_label_2
_geom_angle_atom_site_label_3
_geom_angle
C1 O1 C11 108.79(14)
C2 O2 C11 108.03(14)
C7 O3 C3 115.93(14)
C1 O4 C4 107.09(13)
C5 O5 C14 107.8(2)
O4 C1 O1 110.06(15)
O4 C1 C2 107.39(14)
O1 C1 C2 104.67(14)
O2 C2 C3 108.47(15)
O2 C2 C1 104.85(14)
C3 C2 C1 104.06(15)
O3 C3 C4 107.33(14)
O3 C3 C2 111.18(14)
C4 C3 C2 102.07(15)
O4 C4 C5 107.68(14)
O4 C4 C3 103.69(14)
C5 C4 C3 117.26(15)
O5 C5 C4 107.38(15)
O5 C5 C6 103.0(2)
C4 C5 C6 114.9(2)
O6B C6 C5 102.3(4)
O6A C6 C5 102.8(2)
O7 C7 O3 123.2(2)
O7 C7 C8 124.8(2)
O3 C7 C8 112.0(2)
C9 C8 C10 124.5(2)
C9 C8 C7 120.5(2)
C10 C8 C7 115.0(2)
O1 C11 O2 104.63(13)
O1 C11 C12 108.7(2)
O2 C11 C12 108.9(2)
O1 C11 C13 110.0(2)
O2 C11 C13 110.4(2)
C12 C11 C13 113.7(2)
O6B C14 O5 99.0(5)
O6A C14 O5 107.4(2)
O6A C14 C15A 108.0(3)
O5 C14 C15A 111.2(3)
O6B C14 C16B 119.7(9)
O5 C14 C16B 105.0(8)
O6A C14 C16A 108.1(3)
O5 C14 C16A 108.6(3)
C15A C14 C16A 113.3(4)
O6B C14 C15B 115.5(11)
O5 C14 C15B 103.4(10)
C16B C14 C15B 111.4(12)
C6 O6A C14 107.8(2)
C14 O6B C6 109.8(5)

loop_
_geom_bond_atom_site_label_1
_geom_bond_atom_site_label_2
_geom_bond_distance
O1 C1 1.418(2)
O1 C11 1.428(2)
O2 C2 1.420(2)
O2 C11 1.430(2)
O3 C7 1.351(2)
O3 C3 1.440(2)
O4 C1 1.407(2)
O4 C4 1.441(2)
O5 C5 1.429(2)
O5 C14 1.436(3)
O7 C7 1.195(3)
C1 C2 1.538(3)
C2 C3 1.527(2)
C3 C4 1.525(3)
C4 C5 1.511(2)
C5 C6 1.528(3)
C6 O6B 1.411(7)
C6 O6A 1.418(3)
C7 C8 1.502(3)
C8 C9 1.316(3)
C8 C10 1.489(3)
C11 C12 1.502(3)
C11 C13 1.521(3)
C14 O6B 1.391(7)
C14 O6A 1.421(3)
C14 C15A 1.487(4)
C14 C16B 1.507(8)
C14 C16A 1.531(5)
C14 C15B 1.526(8)
